data_1572990
loop_
_publ_author_name
'Schollmeyer, Dieter'
'Proz, Igor'
'Detert, Heiner'

_publ_section_title
;
 1-Ethoxy-3-[4-(ethoxycarbonyl)phenyl]-3-hydroxy-1-oxopropan-2-aminium
 chloride
;
_journal_coeditor_code BT4157
_journal_issue 10
_journal_name_full IUCrData
_journal_paper_doi 10.1107/S2414314624010320
_journal_volume 9
_journal_year 2024
_chemical_formula_iupac 'C14 H20 N O5 +, Cl -'
_chemical_formula_moiety 'C14 H20 N O5 +, Cl -'
_chemical_formula_sum 'C14 H20 Cl N O5'
_chemical_formula_weight 317.76
_chemical_name_systematic
;
1-Ethoxy-3-[4-(ethoxycarbonyl)phenyl]-3-hydroxy-1-oxopropan-2-aminium chloride
;
_space_group_crystal_system monoclinic
_space_group_IT_number 14
_space_group_name_Hall '-P 2ybc'
_space_group_name_H-M_alt 'P 1 21/c 1'
_atom_sites_solution_hydrogens mixed
_atom_sites_solution_primary dual
_audit_creation_method SHELXL-2019/3
_cell_angle_alpha 90
_cell_angle_beta 90.788(4)
_cell_angle_gamma 90
_cell_formula_units_Z 4
_cell_length_a 20.5205(9)
_cell_length_b 8.1626(3)
_cell_length_c 9.4732(4)
_cell_measurement_reflns_used 20325
_cell_measurement_temperature 120(2)
_cell_measurement_theta_max 28.62
_cell_measurement_theta_min 2.69
_cell_volume 1586.62(11)
_computing_cell_refinement
;
X-Area Recipe 1.36.0.0 (Stoe & Cie, 2020)
;
_computing_data_collection
;
X-Area WinXpose 2.0.22.0 (Stoe & Cie, 2020)
;
_computing_data_reduction
;
X-Area Integrate 1.77.0.0 (Stoe & Cie, 2020)
;
_computing_molecular_graphics
;
PLATON (Spek, 2020)
;
_computing_structure_refinement
;
<i>SHELXL2019/2</i> (Sheldrick, 2015b)
;
_computing_structure_solution
;
<i>SHELXT2014</i> (Sheldrick, 2015a)
;
_diffrn_ambient_temperature 120(2)
_diffrn_detector_area_resol_mean 6.67
_diffrn_measured_fraction_theta_full 0.999
_diffrn_measured_fraction_theta_max 0.995
_diffrn_measurement_device_type 'Stoe IPDS 2T'
_diffrn_measurement_method 'rotation method, \w scans'
_diffrn_radiation_type MoK\a
_diffrn_radiation_wavelength 0.71073
_diffrn_reflns_av_R_equivalents 0.0249
_diffrn_reflns_av_unetI/netI 0.0177
_diffrn_reflns_limit_h_max 27
_diffrn_reflns_limit_h_min -26
_diffrn_reflns_limit_k_max 10
_diffrn_reflns_limit_k_min -10
_diffrn_reflns_limit_l_max 12
_diffrn_reflns_limit_l_min -12
_diffrn_reflns_number 13552
_diffrn_reflns_theta_full 25.242
_diffrn_reflns_theta_max 28.096
_diffrn_reflns_theta_min 2.686
_diffrn_source 'sealed X-ray tube, 12x0.4mm long-fine focus'
_exptl_absorpt_coefficient_mu 0.261
_exptl_absorpt_correction_type none
_exptl_crystal_colour colorless
_exptl_crystal_density_diffrn 1.330
_exptl_crystal_description plate
_exptl_crystal_F_000 672
_exptl_crystal_size_max 0.450
_exptl_crystal_size_mid 0.260
_exptl_crystal_size_min 0.070
_refine_diff_density_max 0.374
_refine_diff_density_min -0.241
_refine_ls_extinction_method none
_refine_ls_goodness_of_fit_ref 1.069
_refine_ls_hydrogen_treatment mixed
_refine_ls_matrix_type full
_refine_ls_number_parameters 253
_refine_ls_number_reflns 3856
_refine_ls_number_restraints 0
_refine_ls_restrained_S_all 1.069
_refine_ls_R_factor_all 0.0450
_refine_ls_R_factor_gt 0.0375
_refine_ls_shift/su_max 0.001
_refine_ls_shift/su_mean 0.000
_refine_ls_structure_factor_coef Fsqd
_refine_ls_weighting_details 'w=1/[\s^2^(Fo^2^)+(0.0426P)^2^+0.8357P] where P=(Fo^2^+2Fc^2^)/3'
_refine_ls_weighting_scheme calc
_refine_ls_wR_factor_gt 0.0927
_refine_ls_wR_factor_ref 0.0995
_reflns_number_gt 3370
_reflns_number_total 3856
_reflns_threshold_expression 'I > 2\s(I)'
_cod_data_source_file bt4157.cif
_cod_data_source_block I
_cod_original_sg_symbol_H-M 'P 21/c'
_cod_database_code 1572990
_shelx_space_group_comment
;
The symmetry employed for this shelxl refinement is uniquely defined
by the following loop, which should always be used as a source of
symmetry information in preference to the above space-group names.
They are only intended as comments.
;
_shelx_estimated_absorpt_t_min 0.892
_shelx_estimated_absorpt_t_max 0.982

loop_
_space_group_symop_operation_xyz
'x, y, z'
'-x, y+1/2, -z+1/2'
'-x, -y, -z'
'x, -y-1/2, z-1/2'

loop_
_atom_site_type_symbol
_atom_site_label
_atom_site_fract_x
_atom_site_fract_y
_atom_site_fract_z
_atom_site_U_iso_or_equiv
_atom_site_adp_type
_atom_site_calc_flag
_atom_site_occupancy
_atom_site_disorder_assembly
_atom_site_disorder_group
Cl Cl1 0.04788(2) 0.74584(4) 0.53772(3) 0.02717(10) Uani d 1 . .
C C1 0.20763(7) 0.53804(17) 0.26788(16) 0.0290(3) Uani d 1 . .
C C2 0.25645(7) 0.4881(2) 0.36094(18) 0.0396(4) Uani d 1 . .
H H2 0.245492 0.436695 0.447396 0.047 Uiso calc 1 . .
C C3 0.32166(8) 0.5135(3) 0.3275(2) 0.0489(5) Uani d 1 . .
H H3 0.354962 0.480069 0.391941 0.059 Uiso calc 1 . .
C C4 0.33832(8) 0.5868(2) 0.2013(2) 0.0459(4) Uani d 1 . .
C C5 0.28952(8) 0.6384(2) 0.1090(2) 0.0432(4) Uani d 1 . .
H H5 0.300619 0.689710 0.022632 0.052 Uiso calc 1 . .
C C6 0.22461(8) 0.61534(19) 0.14216(18) 0.0356(3) Uani d 1 . .
H H6 0.191439 0.652400 0.078923 0.043 Uiso calc 1 . .
C C7 0.13615(6) 0.51234(17) 0.29996(14) 0.0247(3) Uani d 1 . .
H H7 0.113579 0.620639 0.292571 0.030 Uiso calc 1 . .
O O8 0.12629(5) 0.44954(13) 0.43765(10) 0.0290(2) Uani d 1 . .
H H8 0.1037(10) 0.520(3) 0.479(2) 0.044(5) Uiso d 1 . .
C C9 0.10290(6) 0.39315(16) 0.19502(14) 0.0224(3) Uani d 1 . .
H H9 0.116469 0.419779 0.096663 0.027 Uiso calc 1 . .
C C10 0.11986(6) 0.21598(16) 0.22877(14) 0.0242(3) Uani d 1 . .
O O11 0.08032(5) 0.11362(12) 0.25813(12) 0.0318(2) Uani d 1 . .
O O12 0.18364(5) 0.19266(13) 0.22279(11) 0.0302(2) Uani d 1 . .
C C13 0.20667(8) 0.0287(2) 0.25851(19) 0.0387(4) Uani d 1 . .
H H13A 0.192695 -0.050854 0.185213 0.046 Uiso calc 1 . .
H H13B 0.188989 -0.006596 0.350352 0.046 Uiso calc 1 . .
C C14 0.27998(9) 0.0386(3) 0.2664(2) 0.0529(5) Uani d 1 . .
H H14A 0.297970 -0.070463 0.285645 0.079 Uiso calc 1 . .
H H14B 0.293063 0.113733 0.342381 0.079 Uiso calc 1 . .
H H14C 0.296576 0.079071 0.176389 0.079 Uiso calc 1 . .
N N15 0.03125(5) 0.41088(15) 0.20662(13) 0.0244(2) Uani d 1 . .
H H15A 0.0204(9) 0.513(3) 0.193(2) 0.037(3) Uiso d 1 . .
H H15B 0.0158(9) 0.381(2) 0.296(2) 0.037(3) Uiso d 1 . .
H H15C 0.0093(9) 0.347(2) 0.139(2) 0.037(3) Uiso d 1 . .
C C16 0.40734(16) 0.6211(5) 0.1514(7) 0.0389(10) Uani d 0.745(11) A 1
O O17 0.42199(18) 0.6711(5) 0.0352(5) 0.0582(9) Uani d 0.745(11) A 1
O O18 0.44929(13) 0.5912(7) 0.2542(4) 0.0615(10) Uani d 0.745(11) A 1
C C19 0.51701(16) 0.6271(9) 0.2243(5) 0.0714(15) Uani d 0.745(11) A 1
H H19A 0.520857 0.734003 0.175759 0.086 Uiso calc 0.745(11) A 1
H H19B 0.535769 0.541044 0.163486 0.086 Uiso calc 0.745(11) A 1
C C20 0.55162(16) 0.6316(9) 0.3649(5) 0.0711(13) Uani d 0.745(11) A 1
H H20A 0.530360 0.711548 0.426259 0.085 Uiso calc 0.745(11) A 1
H H20B 0.597186 0.663354 0.351674 0.085 Uiso calc 0.745(11) A 1
H H20C 0.549900 0.522924 0.408636 0.085 Uiso calc 0.745(11) A 1
C C16A 0.4092(10) 0.583(2) 0.2027(17) 0.062(5) Uani d 0.255(11) A 2
O O17A 0.4281(7) 0.6462(18) 0.0916(14) 0.070(3) Uani d 0.255(11) A 2
O O18A 0.4507(3) 0.5225(12) 0.2963(14) 0.049(2) Uani d 0.255(11) A 2
C C19A 0.5220(4) 0.5443(15) 0.2706(19) 0.061(4) Uani d 0.255(11) A 2
H H19C 0.547117 0.463037 0.326574 0.073 Uiso calc 0.255(11) A 2
H H19D 0.531053 0.525759 0.169490 0.073 Uiso calc 0.255(11) A 2
C C20A 0.5421(5) 0.710(2) 0.311(2) 0.069(4) Uani d 0.255(11) A 2
H H20D 0.521517 0.789492 0.246725 0.103 Uiso calc 0.255(11) A 2
H H20E 0.589582 0.719229 0.304779 0.103 Uiso calc 0.255(11) A 2
H H20F 0.528635 0.732273 0.407778 0.103 Uiso calc 0.255(11) A 2

loop_
_atom_site_aniso_label
_atom_site_aniso_U_11
_atom_site_aniso_U_22
_atom_site_aniso_U_33
_atom_site_aniso_U_12
_atom_site_aniso_U_13
_atom_site_aniso_U_23
Cl1 0.03246(18) 0.02436(17) 0.02476(16) 0.00383(12) 0.00350(12) -0.00027(12)
C1 0.0241(6) 0.0261(7) 0.0367(7) -0.0015(5) 0.0013(5) -0.0113(6)
C2 0.0272(7) 0.0524(10) 0.0391(8) 0.0013(7) -0.0027(6) -0.0125(7)
C3 0.0260(8) 0.0657(12) 0.0549(11) 0.0042(8) -0.0059(7) -0.0210(9)
C4 0.0282(8) 0.0449(9) 0.0649(12) -0.0056(7) 0.0105(7) -0.0211(9)
C5 0.0369(8) 0.0345(8) 0.0585(11) -0.0070(7) 0.0125(7) -0.0056(8)
C6 0.0305(7) 0.0286(7) 0.0479(9) -0.0028(6) 0.0046(6) -0.0040(6)
C7 0.0235(6) 0.0248(6) 0.0257(6) 0.0012(5) 0.0003(5) -0.0037(5)
O8 0.0306(5) 0.0323(5) 0.0242(5) 0.0066(4) 0.0009(4) -0.0040(4)
C9 0.0206(6) 0.0227(6) 0.0239(6) 0.0000(5) 0.0005(5) -0.0008(5)
C10 0.0250(6) 0.0252(6) 0.0223(6) 0.0026(5) 0.0007(5) -0.0035(5)
O11 0.0303(5) 0.0238(5) 0.0415(6) 0.0008(4) 0.0059(4) 0.0021(4)
O12 0.0250(5) 0.0282(5) 0.0372(5) 0.0050(4) -0.0006(4) -0.0044(4)
C13 0.0395(8) 0.0339(8) 0.0425(9) 0.0154(7) -0.0041(7) -0.0026(7)
C14 0.0408(9) 0.0609(12) 0.0566(11) 0.0239(9) -0.0127(8) -0.0142(9)
N15 0.0221(5) 0.0233(5) 0.0277(6) 0.0006(4) -0.0010(4) 0.0017(5)
C16 0.0231(14) 0.0503(19) 0.044(3) -0.0071(12) 0.0116(14) -0.0005(17)
O17 0.0346(11) 0.0832(19) 0.057(2) -0.0068(11) 0.0143(15) 0.0125(17)
O18 0.0223(10) 0.098(3) 0.0647(17) -0.0070(14) 0.0010(10) 0.0146(17)
C19 0.0209(13) 0.112(4) 0.081(2) -0.0046(19) 0.0032(13) 0.014(3)
C20 0.0244(13) 0.106(4) 0.083(3) -0.0029(18) -0.0030(14) 0.012(2)
C16A 0.101(12) 0.054(7) 0.033(7) -0.031(6) 0.041(7) -0.003(5)
O17A 0.054(6) 0.113(8) 0.044(6) -0.022(5) 0.025(5) 0.021(5)
O18A 0.024(3) 0.046(4) 0.076(6) -0.005(3) 0.014(3) 0.001(3)
C19A 0.021(4) 0.054(6) 0.108(11) 0.007(4) 0.011(5) -0.006(6)
C20A 0.029(5) 0.079(9) 0.098(11) -0.013(5) 0.015(5) -0.016(7)

loop_
_atom_type_symbol
_atom_type_description
_atom_type_scat_dispersion_real
_atom_type_scat_dispersion_imag
_atom_type_scat_source
C C 0.0033 0.0016 'International Tables Vol C Tables 4.2.6.8 and 6.1.1.4'
H H 0.0000 0.0000 'International Tables Vol C Tables 4.2.6.8 and 6.1.1.4'
O O 0.0106 0.0060 'International Tables Vol C Tables 4.2.6.8 and 6.1.1.4'
N N 0.0061 0.0033 'International Tables Vol C Tables 4.2.6.8 and 6.1.1.4'
Cl Cl 0.1484 0.1585 'International Tables Vol C Tables 4.2.6.8 and 6.1.1.4'

loop_
_geom_angle_atom_site_label_1
_geom_angle_atom_site_label_2
_geom_angle_atom_site_label_3
_geom_angle_site_symmetry_1
_geom_angle_site_symmetry_3
_geom_angle
_geom_angle_publ_flag
C2 C1 C6 . . 119.24(14) ?
C2 C1 C7 . . 121.62(14) ?
C6 C1 C7 . . 119.14(13) ?
C1 C2 C3 . . 119.93(17) ?
C1 C2 H2 . . 120.0 ?
C3 C2 H2 . . 120.0 ?
C4 C3 C2 . . 120.63(17) ?
C4 C3 H3 . . 119.7 ?
C2 C3 H3 . . 119.7 ?
C3 C4 C5 . . 119.42(15) ?
C3 C4 C16A . . 104.1(7) ?
C5 C4 C16A . . 136.5(7) ?
C3 C4 C16 . . 126.1(3) ?
C5 C4 C16 . . 114.5(3) ?
C6 C5 C4 . . 120.30(17) ?
C6 C5 H5 . . 119.8 ?
C4 C5 H5 . . 119.8 ?
C5 C6 C1 . . 120.44(16) ?
C5 C6 H6 . . 119.8 ?
C1 C6 H6 . . 119.8 ?
O8 C7 C1 . . 112.63(11) ?
O8 C7 C9 . . 107.28(11) ?
C1 C7 C9 . . 112.23(11) ?
O8 C7 H7 . . 108.2 ?
C1 C7 H7 . . 108.2 ?
C9 C7 H7 . . 108.2 ?
C7 O8 H8 . . 105.4(14) ?
N15 C9 C10 . . 107.55(10) ?
N15 C9 C7 . . 108.70(10) ?
C10 C9 C7 . . 111.49(11) ?
N15 C9 H9 . . 109.7 ?
C10 C9 H9 . . 109.7 ?
C7 C9 H9 . . 109.7 ?
O11 C10 O12 . . 125.56(13) ?
O11 C10 C9 . . 123.88(12) ?
O12 C10 C9 . . 110.56(11) ?
C10 O12 C13 . . 116.06(12) ?
O12 C13 C14 . . 106.39(15) ?
O12 C13 H13A . . 110.5 ?
C14 C13 H13A . . 110.5 ?
O12 C13 H13B . . 110.5 ?
C14 C13 H13B . . 110.5 ?
H13A C13 H13B . . 108.6 ?
C13 C14 H14A . . 109.5 ?
C13 C14 H14B . . 109.5 ?
H14A C14 H14B . . 109.5 ?
C13 C14 H14C . . 109.5 ?
H14A C14 H14C . . 109.5 ?
H14B C14 H14C . . 109.5 ?
C9 N15 H15A . . 109.5(12) ?
C9 N15 H15B . . 112.9(11) ?
H15A N15 H15B . . 107.4(17) ?
C9 N15 H15C . . 111.3(11) ?
H15A N15 H15C . . 108.0(17) ?
H15B N15 H15C . . 107.7(16) ?
O17 C16 O18 . . 124.5(3) ?
O17 C16 C4 . . 125.8(3) ?
O18 C16 C4 . . 109.8(4) ?
C16 O18 C19 . . 115.9(3) ?
O18 C19 C20 . . 105.9(3) ?
O18 C19 H19A . . 110.6 ?
C20 C19 H19A . . 110.6 ?
O18 C19 H19B . . 110.6 ?
C20 C19 H19B . . 110.6 ?
H19A C19 H19B . . 108.7 ?
C19 C20 H20A . . 109.5 ?
C19 C20 H20B . . 109.5 ?
H20A C20 H20B . . 109.5 ?
C19 C20 H20C . . 109.5 ?
H20A C20 H20C . . 109.5 ?
H20B C20 H20C . . 109.5 ?
O17A C16A O18A . . 121.4(15) ?
O17A C16A C4 . . 108.0(16) ?
O18A C16A C4 . . 130.6(9) ?
C16A O18A C19A . . 118.1(9) ?
C20A C19A O18A . . 109.9(8) ?
C20A C19A H19C . . 109.7 ?
O18A C19A H19C . . 109.7 ?
C20A C19A H19D . . 109.7 ?
O18A C19A H19D . . 109.7 ?
H19C C19A H19D . . 108.2 ?
C19A C20A H20D . . 109.5 ?
C19A C20A H20E . . 109.5 ?
H20D C20A H20E . . 109.5 ?
C19A C20A H20F . . 109.5 ?
H20D C20A H20F . . 109.5 ?
H20E C20A H20F . . 109.5 ?

loop_
_geom_bond_atom_site_label_1
_geom_bond_atom_site_label_2
_geom_bond_site_symmetry_2
_geom_bond_distance
_geom_bond_publ_flag
C1 C2 . 1.387(2) ?
C1 C6 . 1.396(2) ?
C1 C7 . 1.5165(18) ?
C2 C3 . 1.395(2) ?
C2 H2 . 0.9500 ?
C3 C4 . 1.384(3) ?
C3 H3 . 0.9500 ?
C4 C5 . 1.386(3) ?
C4 C16A . 1.45(2) ?
C4 C16 . 1.525(5) ?
C5 C6 . 1.385(2) ?
C5 H5 . 0.9500 ?
C6 H6 . 0.9500 ?
C7 O8 . 1.4186(16) ?
C7 C9 . 1.5433(18) ?
C7 H7 . 1.0000 ?
O8 H8 . 0.84(2) ?
C9 N15 . 1.4831(16) ?
C9 C10 . 1.5204(18) ?
C9 H9 . 1.0000 ?
C10 O11 . 1.2000(17) ?
C10 O12 . 1.3245(16) ?
O12 C13 . 1.4579(18) ?
C13 C14 . 1.508(2) ?
C13 H13A . 0.9900 ?
C13 H13B . 0.9900 ?
C14 H14A . 0.9800 ?
C14 H14B . 0.9800 ?
C14 H14C . 0.9800 ?
N15 H15A . 0.87(2) ?
N15 H15B . 0.94(2) ?
N15 H15C . 0.94(2) ?
C16 O17 . 1.216(5) ?
C16 O18 . 1.314(5) ?
O18 C19 . 1.452(4) ?
C19 C20 . 1.501(7) ?
C19 H19A . 0.9900 ?
C19 H19B . 0.9900 ?
C20 H20A . 0.9800 ?
C20 H20B . 0.9800 ?
C20 H20C . 0.9800 ?
C16A O17A . 1.238(10) ?
C16A O18A . 1.32(2) ?
O18A C19A . 1.496(11) ?
C19A C20A . 1.463(18) ?
C19A H19C . 0.9900 ?
C19A H19D . 0.9900 ?
C20A H20D . 0.9800 ?
C20A H20E . 0.9800 ?
C20A H20F . 0.9800 ?

loop_
_geom_hbond_atom_site_label_D
_geom_hbond_atom_site_label_H
_geom_hbond_atom_site_label_A
_geom_hbond_site_symmetry_A
_geom_hbond_distance_DH
_geom_hbond_distance_HA
_geom_hbond_distance_DA
_geom_hbond_angle_DHA
_geom_hbond_publ_flag
C7 H7 Cl1 . 1.00 2.89 3.4784(13) 118.5 yes
C7 H7 Cl1 4_575 1.00 2.96 3.6365(14) 126.0 yes
O8 H8 Cl1 . 0.84(2) 2.24(2) 3.0625(11) 165.1(19) yes
N15 H15A Cl1 4_575 0.87(2) 2.53(2) 3.2470(13) 140.7(16) yes
N15 H15A O11 2 0.87(2) 2.279(19) 2.8484(15) 123.0(16) yes
N15 H15B Cl1 3_566 0.94(2) 2.31(2) 3.2011(12) 159.3(15) yes
N15 H15C Cl1 2_545 0.94(2) 2.19(2) 3.1155(13) 168.4(16) yes
C20 H20A O17 4_576 0.98 2.64 3.520(6) 148.9 yes
C20A H20D O18A 2_655 0.98 2.03 2.75(2) 128.7 yes

loop_
_geom_torsion_atom_site_label_1
_geom_torsion_atom_site_label_2
_geom_torsion_atom_site_label_3
_geom_torsion_atom_site_label_4
_geom_torsion_site_symmetry_1
_geom_torsion_site_symmetry_2
_geom_torsion_site_symmetry_3
_geom_torsion_site_symmetry_4
_geom_torsion
_geom_torsion_publ_flag
C6 C1 C2 C3 . . . . -0.8(2) ?
C7 C1 C2 C3 . . . . 179.81(15) ?
C1 C2 C3 C4 . . . . -0.6(3) ?
C2 C3 C4 C5 . . . . 1.3(3) ?
C2 C3 C4 C16A . . . . -177.1(6) ?
C2 C3 C4 C16 . . . . -179.7(2) ?
C3 C4 C5 C6 . . . . -0.6(3) ?
C16A C4 C5 C6 . . . . 177.3(8) ?
C16 C4 C5 C6 . . . . -179.65(19) ?
C4 C5 C6 C1 . . . . -0.9(2) ?
C2 C1 C6 C5 . . . . 1.6(2) ?
C7 C1 C6 C5 . . . . -179.05(14) ?
C2 C1 C7 O8 . . . . 6.05(19) ?
C6 C1 C7 O8 . . . . -173.30(12) ?
C2 C1 C7 C9 . . . . -115.16(15) ?
C6 C1 C7 C9 . . . . 65.49(17) ?
O8 C7 C9 N15 . . . . 71.81(13) ?
C1 C7 C9 N15 . . . . -163.95(11) ?
O8 C7 C9 C10 . . . . -46.57(14) ?
C1 C7 C9 C10 . . . . 77.66(14) ?
N15 C9 C10 O11 . . . . 0.38(18) ?
C7 C9 C10 O11 . . . . 119.45(14) ?
N15 C9 C10 O12 . . . . -178.83(11) ?
C7 C9 C10 O12 . . . . -59.76(14) ?
O11 C10 O12 C13 . . . . -1.5(2) ?
C9 C10 O12 C13 . . . . 177.71(11) ?
C10 O12 C13 C14 . . . . -171.43(13) ?
C3 C4 C16 O17 . . . . 172.6(4) ?
C5 C4 C16 O17 . . . . -8.4(5) ?
C3 C4 C16 O18 . . . . -8.6(4) ?
C5 C4 C16 O18 . . . . 170.4(3) ?
O17 C16 O18 C19 . . . . 2.1(6) ?
C4 C16 O18 C19 . . . . -176.8(3) ?
C16 O18 C19 C20 . . . . 163.8(7) ?
C3 C4 C16A O17A . . . . 179.4(10) ?
C5 C4 C16A O17A . . . . 1.4(17) ?
C3 C4 C16A O18A . . . . 1.8(14) ?
C5 C4 C16A O18A . . . . -176.2(8) ?
O17A C16A O18A C19A . . . . 5.2(19) ?
C4 C16A O18A C19A . . . . -177.5(10) ?
C16A O18A C19A C20A . . . . 79.2(19) ?
